data_4077585
loop_
_publ_author_name
'Chui, Kwoli'
'Li, Hung-Wing'
'Xie, Zuowei'

_publ_section_title
;
 Synthesis and Structural Characterization ofcloso-exo,exo-nido,
 andpseudoclosoGroup 1 Carborane Compounds of the C2B10System
;
_journal_issue 25
_journal_name_full Organometallics
_journal_page_first 5447
_journal_paper_doi 10.1021/om000547m
_journal_volume 19
_journal_year 2000
_chemical_formula_sum 'C26 H44 B10 K2 O3'
_chemical_formula_weight 590.91
_chemical_name_systematic
; 
 ? 
;
_space_group_IT_number 15
_symmetry_cell_setting monoclinic
_symmetry_space_group_name_Hall '-C 2yc'
_symmetry_space_group_name_H-M 'C 1 2/c 1'
_atom_sites_solution_hydrogens geom
_atom_sites_solution_primary direct
_atom_sites_solution_secondary difmap
_audit_creation_method SHELXL-97
_cell_angle_alpha 90.00
_cell_angle_beta 110.30(3)
_cell_angle_gamma 90.00
_cell_formula_units_Z 8
_cell_length_a 25.860(5)
_cell_length_b 10.350(2)
_cell_length_c 26.976(5)
_cell_measurement_temperature 293(2)
_cell_volume 6772(3)
_computing_structure_refinement 'SHELXL-97 (Sheldrick, 1997)'
_computing_structure_solution 'SHELXS-97 (Sheldrick, 1990)'
_diffrn_ambient_temperature 293(2)
_diffrn_measured_fraction_theta_full 0.845
_diffrn_measured_fraction_theta_max 0.845
_diffrn_radiation_monochromator graphite
_diffrn_radiation_source 'fine-focus sealed tube'
_diffrn_radiation_type MoK\a
_diffrn_radiation_wavelength 0.71073
_diffrn_reflns_av_R_equivalents 0.0000
_diffrn_reflns_av_sigmaI/netI 0.1176
_diffrn_reflns_limit_h_max 26
_diffrn_reflns_limit_h_min -27
_diffrn_reflns_limit_k_max 11
_diffrn_reflns_limit_k_min 0
_diffrn_reflns_limit_l_max 26
_diffrn_reflns_limit_l_min 0
_diffrn_reflns_number 3732
_diffrn_reflns_theta_full 25.00
_diffrn_reflns_theta_max 25.00
_diffrn_reflns_theta_min 2.14
_exptl_absorpt_coefficient_mu 0.306
_exptl_absorpt_correction_T_max 1.0000
_exptl_absorpt_correction_T_min 0.9551
_exptl_absorpt_correction_type abscor
_exptl_crystal_colour colorless
_exptl_crystal_density_diffrn 1.159
_exptl_crystal_density_method 'not measured'
_exptl_crystal_description block
_exptl_crystal_F_000 2496
_exptl_crystal_size_max 0.42
_exptl_crystal_size_mid 0.36
_exptl_crystal_size_min 0.32
_refine_diff_density_max 0.359
_refine_diff_density_min -0.301
_refine_diff_density_rms 0.062
_refine_ls_extinction_method none
_refine_ls_goodness_of_fit_ref 1.077
_refine_ls_hydrogen_treatment mixed
_refine_ls_matrix_type full
_refine_ls_number_parameters 446
_refine_ls_number_reflns 3732
_refine_ls_number_restraints 29
_refine_ls_restrained_S_all 1.151
_refine_ls_R_factor_all 0.0902
_refine_ls_R_factor_gt 0.0837
_refine_ls_shift/su_max 0.221
_refine_ls_shift/su_mean 0.014
_refine_ls_structure_factor_coef Fsqd
_refine_ls_weighting_details 'calc w=1/[\s^2^(Fo^2^)+(0.1544P)^2^+1.8272P] where P=(Fo^2^+2Fc^2^)/3'
_refine_ls_weighting_scheme calc
_refine_ls_wR_factor_gt 0.2253
_refine_ls_wR_factor_ref 0.2337
_reflns_number_gt 3391
_reflns_number_total 3832
_reflns_threshold_expression >2sigma(I)
_cod_data_source_file om000547m.cif
_cod_data_source_block compound_2
_cod_original_cell_volume 6772(2)
_cod_original_sg_symbol_H-M C2/c
_cod_database_code 4077585

loop_
_symmetry_equiv_pos_as_xyz
'x, y, z'
'-x, y, -z+1/2'
'x+1/2, y+1/2, z'
'-x+1/2, y+1/2, -z+1/2'
'-x, -y, -z'
'x, -y, z-1/2'
'-x+1/2, -y+1/2, -z'
'x+1/2, -y+1/2, z-1/2'

loop_
_atom_site_label
_atom_site_type_symbol
_atom_site_fract_x
_atom_site_fract_y
_atom_site_fract_z
_atom_site_U_iso_or_equiv
_atom_site_adp_type
_atom_site_occupancy
_atom_site_symmetry_multiplicity
_atom_site_calc_flag
_atom_site_refinement_flags
_atom_site_disorder_assembly
_atom_site_disorder_group
K1 K 0.112155(14) 0.81983(3) 0.118899(13) 0.07547(12) Uani 1 1 d . A .
K2 K -0.058403(14) 0.52869(4) 0.048694(14) 0.08678(14) Uani 1 1 d . . .
C4 C 0.12432(7) 0.55149(16) 0.18747(6) 0.0749(5) Uani 1 1 d . . .
C2 C 0.18679(6) 0.58956(15) 0.12322(6) 0.0742(5) Uani 1 1 d D . .
C1 C 0.12221(8) 0.61447(18) 0.23923(6) 0.0862(6) Uani 1 1 d . . .
H1A H 0.0915 0.5780 0.2473 0.103 Uiso 1 1 calc R . .
H1B H 0.1558 0.5931 0.2681 0.103 Uiso 1 1 calc R . .
C3 C 0.23938(7) 0.6438(2) 0.11941(8) 0.0918(6) Uani 1 1 d . . .
H3A H 0.2696 0.6307 0.1525 0.110 Uiso 1 1 calc R . .
H3B H 0.2483 0.6004 0.0915 0.110 Uiso 1 1 calc R . .
C11 C 0.11609(6) 0.75755(18) 0.23565(6) 0.0764(5) Uani 1 1 d . . .
C12 C 0.06439(8) 0.81400(17) 0.21991(7) 0.0863(6) Uani 1 1 d . A .
H12A H 0.0322 0.7606 0.2172 0.104 Uiso 1 1 calc R . .
C13 C 0.05824(10) 0.9450(2) 0.21359(9) 0.1079(8) Uani 1 1 d . . .
H13A H 0.0232 0.9813 0.2032 0.129 Uiso 1 1 calc R A .
C14 C 0.10422(11) 1.0244(2) 0.22257(9) 0.1237(9) Uani 1 1 d . . .
H14A H 0.1000 1.1131 0.2173 0.148 Uiso 1 1 calc R . .
C15 C 0.15488(10) 0.9706(2) 0.23905(9) 0.1158(8) Uani 1 1 d . . .
H15A H 0.1876 1.0260 0.2492 0.139 Uiso 1 1 calc R A .
C16 C 0.16081(8) 0.8402(2) 0.24586(7) 0.1008(7) Uani 1 1 d . A .
H16A H 0.1978 0.8057 0.2645 0.121 Uiso 1 1 calc R . .
C21 C 0.23107(6) 0.78524(19) 0.10760(7) 0.0859(6) Uani 1 1 d . . .
C22 C 0.24016(7) 0.8771(2) 0.14771(8) 0.0999(7) Uani 1 1 d . A .
H22A H 0.2653 0.8554 0.1833 0.120 Uiso 1 1 calc R . .
C23 C 0.22604(8) 1.0053(2) 0.13584(10) 0.1154(8) Uani 1 1 d . . .
H23A H 0.2369 1.0693 0.1644 0.139 Uiso 1 1 calc R A .
C24 C 0.20214(11) 1.0455(2) 0.08628(11) 0.1280(10) Uani 1 1 d . . .
H24A H 0.1907 1.1308 0.0789 0.154 Uiso 1 1 calc R . .
C25 C 0.19464(13) 0.9564(2) 0.04566(11) 0.1392(11) Uani 1 1 d . . .
H25A H 0.1799 0.9836 0.0107 0.167 Uiso 1 1 calc R A .
C26 C 0.20850(9) 0.8311(2) 0.05639(9) 0.1101(8) Uani 1 1 d . A .
H26A H 0.2046 0.7717 0.0270 0.132 Uiso 1 1 calc R . .
C31 C 0.02253(16) 1.0681(2) 0.04364(11) 0.1820(16) Uani 1 1 d . . .
H31A H -0.0061 1.0838 0.0585 0.218 Uiso 1 1 calc R . .
H31B H 0.0560 1.1085 0.0670 0.218 Uiso 1 1 calc R . .
C32 C -0.00845(15) 0.8740(2) 0.00166(11) 0.1756(15) Uani 1 1 d . . .
H32A H 0.0052 0.7887 -0.0023 0.211 Uiso 1 1 calc R . .
H32B H -0.0413 0.8623 0.0107 0.211 Uiso 1 1 calc R . .
C41 C -0.09620(15) 0.7984(4) 0.11923(14) 0.2174(18) Uani 1 1 d . . .
H41A H -0.0686 0.8596 0.1172 0.261 Uiso 1 1 calc R A .
H41B H -0.0812 0.7488 0.1516 0.261 Uiso 1 1 calc R . .
C42 C -0.14783(17) 0.8670(4) 0.11742(15) 0.2221(18) Uani 1 1 d . . .
H42A H -0.1503 0.8733 0.1524 0.267 Uiso 1 1 calc R . .
H42B H -0.1493 0.9532 0.1029 0.267 Uiso 1 1 calc R . .
C43 C -0.18579(13) 0.7971(4) 0.08774(17) 0.2884(17) Uani 1 1 d . . .
H43A H -0.2158 0.8522 0.0668 0.346 Uiso 1 1 calc R A .
H43B H -0.1998 0.7424 0.1094 0.346 Uiso 1 1 calc R . .
C44 C -0.16863(11) 0.7169(4) 0.05272(15) 0.1826(16) Uani 1 1 d . A .
H44A H -0.1831 0.6299 0.0512 0.219 Uiso 1 1 calc R . .
H44B H -0.1804 0.7527 0.0173 0.219 Uiso 1 1 calc R . .
C51 C -0.0724(2) 0.4038(4) 0.15774(16) 0.207(2) Uani 0.50 1 d PDU A 1
H51A H -0.0942 0.4592 0.1720 0.248 Uiso 0.50 1 calc PR A 1
H51B H -0.0376 0.4463 0.1625 0.248 Uiso 0.50 1 calc PR A 1
C51' C -0.1107(3) 0.4129(5) 0.15071(19) 0.254(3) Uani 0.50 1 d PDU A 2
H51B H -0.1482 0.4429 0.1426 0.305 Uiso 0.50 1 calc PR A 2
H51C H -0.0856 0.4805 0.1696 0.305 Uiso 0.50 1 calc PR A 2
C52 C -0.06293(19) 0.2775(5) 0.18472(15) 0.152(3) Uani 0.50 1 d PD A 1
H52A H -0.0287 0.2769 0.2147 0.182 Uiso 0.50 1 calc PR A 1
H52B H -0.0931 0.2544 0.1965 0.182 Uiso 0.50 1 calc PR A 1
C52' C -0.1011(3) 0.2945(5) 0.18207(17) 0.233(3) Uani 0.50 1 d PD A 2
H52C H -0.0691 0.3032 0.2140 0.280 Uiso 0.50 1 calc PR A 2
H52D H -0.1329 0.2735 0.1918 0.280 Uiso 0.50 1 calc PR A 2
C53 C -0.0602(3) 0.1939(5) 0.1440(2) 0.240(5) Uani 0.50 1 d PD A 1
H53A H -0.0720 0.1073 0.1488 0.288 Uiso 0.50 1 calc PR A 1
H53B H -0.0230 0.1898 0.1434 0.288 Uiso 0.50 1 calc PR A 1
C53' C -0.0922(3) 0.1965(4) 0.1478(2) 0.225(3) Uani 0.50 1 d PD A 2
H53C H -0.1059 0.1125 0.1534 0.270 Uiso 0.50 1 calc PR A 2
H53D H -0.0538 0.1898 0.1510 0.270 Uiso 0.50 1 calc PR A 2
C54 C -0.0976(2) 0.2513(4) 0.09542(17) 0.144(2) Uani 0.50 1 d PD A 1
H54A H -0.0838 0.2374 0.0667 0.173 Uiso 0.50 1 calc PR A 1
H54B H -0.1338 0.2119 0.0860 0.173 Uiso 0.50 1 calc PR A 1
C54' C -0.12776(18) 0.2579(5) 0.09546(19) 0.234(3) Uani 0.50 1 d PD A 2
H54B H -0.1247 0.2130 0.0651 0.281 Uiso 0.50 1 calc PR A 2
H54C H -0.1662 0.2646 0.0922 0.281 Uiso 0.50 1 calc PR A 2
O3 O 0.03153(7) 0.93576(13) 0.04426(6) 0.1377(7) Uani 1 1 d . . .
O4 O -0.11221(7) 0.7182(2) 0.07575(7) 0.1746(8) Uani 1 1 d . A .
O5 O -0.10092(10) 0.3790(2) 0.10395(8) 0.1942(10) Uani 1 1 d D A .
B5 B 0.06759(7) 0.55643(17) 0.13393(7) 0.0664(5) Uani 1 1 d . A .
B6 B 0.07341(7) 0.53673(17) 0.07308(7) 0.0652(5) Uani 1 1 d . . .
H6 H 0.0448(6) 0.5714(13) 0.0327(5) 0.069(4) Uiso 1 1 d . . .
B7 B 0.14134(7) 0.54662(18) 0.07232(7) 0.0709(6) Uani 1 1 d D . .
H7 H 0.1463(6) 0.5584(14) 0.0315(6) 0.080(5) Uiso 1 1 d . . .
B3 B 0.18156(8) 0.5744(2) 0.17869(7) 0.0812(7) Uani 1 1 d D A .
H3 H 0.2205(7) 0.6175(16) 0.2149(7) 0.095(5) Uiso 1 1 d . . .
B10 B 0.08952(9) 0.4114(2) 0.17247(7) 0.0844(7) Uani 1 1 d . A .
H10 H 0.0739(6) 0.3658(14) 0.1991(6) 0.075(4) Uiso 1 1 d . . .
B11 B 0.05972(8) 0.39796(18) 0.10400(7) 0.0765(6) Uani 1 1 d . A .
H11 H 0.0251(6) 0.3413(14) 0.0875(6) 0.078(5) Uiso 1 1 d . . .
B12 B 0.10994(8) 0.39427(18) 0.07488(7) 0.0738(6) Uani 1 1 d . . .
H12 H 0.1099(6) 0.3339(13) 0.0423(6) 0.071(4) Uiso 1 1 d . . .
B8 B 0.18005(8) 0.42371(19) 0.13066(8) 0.0851(7) Uani 1 1 d D A .
H8 H 0.2172(6) 0.3713(15) 0.1296(6) 0.084(5) Uiso 1 1 d . . .
B9 B 0.15928(9) 0.4156(2) 0.19177(8) 0.0894(7) Uani 1 1 d . A .
H9 H 0.1878(7) 0.3740(17) 0.2321(7) 0.100(5) Uiso 1 1 d . . .
B13 B 0.12453(9) 0.32429(19) 0.13694(9) 0.0877(7) Uani 1 1 d . A .
H13 H 0.1293(8) 0.2131(19) 0.1382(8) 0.125(7) Uiso 1 1 d . . .
H5 H 0.0323(5) 0.6054(13) 0.1413(5) 0.065(4) Uiso 1 1 d . . .

loop_
_atom_site_aniso_label
_atom_site_aniso_U_11
_atom_site_aniso_U_22
_atom_site_aniso_U_33
_atom_site_aniso_U_23
_atom_site_aniso_U_13
_atom_site_aniso_U_12
K1 0.06668(18) 0.0814(2) 0.0704(2) 0.00070(14) 0.01375(15) 0.00241(16)
K2 0.07092(19) 0.1188(3) 0.0740(2) -0.00741(17) 0.02933(15) 0.0047(2)
C4 0.0759(9) 0.0857(9) 0.0557(8) 0.0031(7) 0.0133(6) 0.0103(8)
C2 0.0554(7) 0.0841(9) 0.0803(9) 0.0064(7) 0.0198(6) 0.0118(7)
C1 0.0927(10) 0.1075(12) 0.0551(8) 0.0027(8) 0.0215(7) 0.0071(10)
C3 0.0557(8) 0.1156(12) 0.1016(11) 0.0002(10) 0.0241(7) 0.0057(9)
C11 0.0758(8) 0.0986(10) 0.0530(7) -0.0124(7) 0.0202(6) -0.0023(9)
C12 0.0837(9) 0.0998(11) 0.0779(9) -0.0103(8) 0.0312(7) -0.0057(9)
C13 0.1154(13) 0.1057(13) 0.1019(12) -0.0131(10) 0.0369(10) 0.0205(12)
C14 0.1856(18) 0.0907(12) 0.1111(13) -0.0237(9) 0.0723(12) -0.0234(14)
C15 0.1245(13) 0.1240(14) 0.1116(12) -0.0462(10) 0.0570(9) -0.0444(12)
C16 0.0874(11) 0.1354(14) 0.0745(10) -0.0318(9) 0.0215(8) -0.0226(11)
C21 0.0629(8) 0.1087(12) 0.0878(10) -0.0066(8) 0.0285(7) -0.0128(9)
C22 0.0695(9) 0.1273(14) 0.0968(11) -0.0247(10) 0.0210(8) -0.0220(11)
C23 0.0972(11) 0.1253(14) 0.1333(15) -0.0398(11) 0.0521(10) -0.0333(12)
C24 0.1384(16) 0.1004(14) 0.1507(18) -0.0018(12) 0.0574(13) -0.0227(14)
C25 0.181(2) 0.1100(14) 0.1211(16) 0.0163(11) 0.0456(15) -0.0291(16)
C26 0.1258(14) 0.1156(14) 0.0925(12) -0.0077(10) 0.0424(10) -0.0246(12)
C31 0.233(3) 0.0861(13) 0.1346(19) -0.0133(13) -0.052(2) 0.0161(19)
C32 0.198(3) 0.0811(13) 0.159(2) 0.0007(14) -0.050(2) 0.0032(18)
C41 0.184(3) 0.270(4) 0.163(2) -0.090(2) 0.016(2) 0.050(3)
C42 0.240(3) 0.242(3) 0.183(2) -0.074(2) 0.071(2) 0.053(3)
C43 0.2354(18) 0.199(3) 0.549(4) -0.151(2) 0.2853(17) -0.057(2)
C44 0.1057(18) 0.235(3) 0.190(3) -0.053(2) 0.0301(18) 0.006(2)
C51 0.350(4) 0.162(4) 0.215(3) -0.076(2) 0.232(2) -0.066(4)
C51' 0.366(4) 0.245(7) 0.289(3) 0.009(4) 0.286(2) 0.021(5)
C52 0.089(2) 0.265(7) 0.104(3) -0.009(4) 0.035(2) -0.017(4)
C52' 0.358(6) 0.227(6) 0.191(4) 0.086(3) 0.190(3) 0.053(6)
C53 0.188(6) 0.340(12) 0.189(7) 0.060(6) 0.063(5) 0.094(7)
C53' 0.355(7) 0.154(5) 0.249(5) 0.053(4) 0.210(4) 0.077(5)
C54 0.143(4) 0.145(4) 0.144(4) -0.043(3) 0.049(3) -0.004(4)
C54' 0.093(2) 0.358(6) 0.206(6) 0.086(5) -0.005(3) -0.133(3)
O3 0.1536(13) 0.0808(8) 0.1125(10) -0.0009(7) -0.0376(10) 0.0173(9)
O4 0.1083(9) 0.2434(17) 0.1689(12) -0.0861(11) 0.0438(8) 0.0342(11)
O5 0.2128(16) 0.244(2) 0.1563(13) 0.0499(13) 0.1030(10) 0.0133(18)
B5 0.0600(8) 0.0705(9) 0.0647(9) 0.0003(7) 0.0168(7) 0.0034(8)
B6 0.0629(9) 0.0706(9) 0.0572(9) 0.0008(7) 0.0146(7) 0.0050(8)
B7 0.0702(9) 0.0773(10) 0.0664(9) 0.0023(7) 0.0254(7) 0.0035(9)
B3 0.0620(9) 0.0972(12) 0.0725(10) 0.0025(9) 0.0083(8) 0.0146(10)
B10 0.1007(12) 0.0848(11) 0.0696(10) 0.0135(8) 0.0321(9) 0.0090(11)
B11 0.0833(10) 0.0712(10) 0.0758(10) -0.0024(8) 0.0286(8) -0.0065(9)
B12 0.0740(9) 0.0712(10) 0.0773(10) -0.0049(8) 0.0276(7) 0.0073(9)
B8 0.0739(10) 0.0908(12) 0.0854(12) 0.0045(9) 0.0211(9) 0.0224(10)
B9 0.0889(12) 0.0984(13) 0.0725(11) 0.0195(9) 0.0174(9) 0.0223(12)
B13 0.0977(12) 0.0761(11) 0.0893(12) 0.0128(9) 0.0322(10) 0.0160(10)

loop_
_atom_type_symbol
_atom_type_description
_atom_type_scat_dispersion_real
_atom_type_scat_dispersion_imag
_atom_type_scat_source
C C 0.0033 0.0016 'International Tables Vol C Tables 4.2.6.8 and 6.1.1.4'
H H 0.0000 0.0000 'International Tables Vol C Tables 4.2.6.8 and 6.1.1.4'
B B 0.0013 0.0007 'International Tables Vol C Tables 4.2.6.8 and 6.1.1.4'
O O 0.0106 0.0060 'International Tables Vol C Tables 4.2.6.8 and 6.1.1.4'
K K 0.2009 0.2494 'International Tables Vol C Tables 4.2.6.8 and 6.1.1.4'

loop_
_geom_angle_atom_site_label_1
_geom_angle_atom_site_label_2
_geom_angle_atom_site_label_3
_geom_angle
_geom_angle_site_symmetry_1
_geom_angle_site_symmetry_3
O3 K1 B5 105.93(5) . .
O3 K1 C2 135.22(5) . .
B5 K1 C2 63.74(5) . .
O3 K1 C11 126.47(6) . .
B5 K1 C11 64.53(5) . .
C2 K1 C11 90.08(5) . .
O3 K1 C22 125.64(6) . .
B5 K1 C22 122.99(5) . .
C2 K1 C22 62.89(5) . .
C11 K1 C22 97.04(6) . .
O3 K1 B6 93.62(5) . .
B5 K1 B6 31.69(5) . .
C2 K1 B6 53.68(4) . .
C11 K1 B6 95.45(5) . .
C22 K1 B6 115.10(5) . .
O3 K1 B3 154.58(5) . .
B5 K1 B3 52.72(5) . .
C2 K1 B3 28.71(5) . .
C11 K1 B3 61.39(5) . .
C22 K1 B3 70.80(6) . .
B6 K1 B3 60.97(5) . .
O3 K1 C21 120.55(6) . .
B5 K1 C21 109.40(5) . .
C2 K1 C21 45.69(5) . .
C11 K1 C21 111.61(5) . .
C22 K1 C21 25.23(5) . .
B6 K1 C21 92.47(5) . .
B3 K1 C21 64.67(5) . .
O3 K1 C16 134.21(6) . .
B5 K1 C16 86.75(5) . .
C2 K1 C16 90.12(5) . .
C11 K1 C16 25.02(5) . .
C22 K1 C16 74.84(6) . .
B6 K1 C16 115.15(5) . .
B3 K1 C16 64.70(6) . .
C21 K1 C16 94.28(6) . .
O3 K1 B7 109.01(5) . .
B5 K1 B7 55.08(5) . .
C2 K1 B7 27.65(4) . .
C11 K1 B7 105.75(5) . .
C22 K1 B7 84.04(5) . .
B6 K1 B7 31.56(5) . .
B3 K1 B7 49.28(5) . .
C21 K1 B7 60.91(5) . .
C16 K1 B7 113.97(5) . .
O3 K1 C4 135.28(5) . .
B5 K1 C4 30.15(4) . .
C2 K1 C4 51.82(5) . .
C11 K1 C4 46.26(4) . .
C22 K1 C4 97.55(5) . .
B6 K1 C4 53.20(4) . .
B3 K1 C4 28.41(5) . .
C21 K1 C4 92.94(5) . .
C16 K1 C4 62.07(5) . .
B7 K1 C4 59.93(5) . .
O3 K1 C12 102.24(6) . .
B5 K1 C12 67.22(5) . .
C2 K1 C12 111.20(5) . .
C11 K1 C12 24.23(4) . .
C22 K1 C12 116.69(5) . .
B6 K1 C12 98.21(5) . .
B3 K1 C12 82.93(5) . .
C21 K1 C12 135.07(5) . .
C16 K1 C12 41.97(5) . .
B7 K1 C12 119.49(5) . .
C4 K1 C12 61.28(5) . .
O5 K2 O4 85.28(8) . .
O5 K2 B11 90.33(7) . .
O4 K2 B11 133.83(5) . .
O5 K2 B12 128.60(6) . 5_565
O4 K2 B12 91.91(6) . 5_565
B11 K2 B12 124.83(6) . 5_565
O5 K2 B6 121.02(6) . .
O4 K2 B6 122.74(5) . .
B11 K2 B6 31.67(5) . .
B12 K2 B6 103.38(6) 5_565 .
O5 K2 B6 121.50(6) . 5_565
O4 K2 B6 122.95(5) . 5_565
B11 K2 B6 98.25(6) . 5_565
B12 K2 B6 31.23(5) 5_565 5_565
B6 K2 B6 87.64(5) . 5_565
O5 K2 B5 99.35(6) . .
O4 K2 B5 103.33(5) . .
B11 K2 B5 32.36(5) . .
B12 K2 B5 130.89(6) 5_565 .
B6 K2 B5 30.41(5) . .
B6 K2 B5 117.93(5) 5_565 .
O5 K2 B7 99.44(6) . 5_565
O4 K2 B7 102.89(5) . 5_565
B11 K2 B7 123.13(6) . 5_565
B12 K2 B7 31.61(5) 5_565 5_565
B6 K2 B7 118.76(6) . 5_565
B6 K2 B7 31.22(5) 5_565 5_565
B5 K2 B7 148.76(5) . 5_565
O5 K2 C54 20.99(11) . .
O4 K2 C54 105.56(11) . .
B11 K2 C54 80.24(10) . .
B12 K2 C54 121.16(8) 5_565 .
B6 K2 C54 111.80(10) . .
B6 K2 C54 104.54(8) 5_565 .
B5 K2 C54 99.43(8) . .
B7 K2 C54 89.57(8) 5_565 .
O5 K2 K2 135.99(6) . 5_565
O4 K2 K2 138.74(5) . 5_565
B11 K2 K2 60.66(4) . 5_565
B12 K2 K2 64.38(4) 5_565 5_565
B6 K2 K2 43.83(4) . 5_565
B6 K2 K2 43.80(4) 5_565 5_565
B5 K2 K2 74.17(4) . 5_565
B7 K2 K2 74.96(4) 5_565 5_565
C54 K2 K2 115.55(10) . 5_565
C1 C4 B3 113.15(14) . .
C1 C4 B9 118.74(13) . .
B3 C4 B9 67.93(14) . .
C1 C4 B5 118.04(15) . .
B3 C4 B5 116.77(14) . .
B9 C4 B5 112.51(13) . .
C1 C4 B10 113.21(15) . .
B3 C4 B10 122.66(16) . .
B9 C4 B10 61.14(13) . .
B5 C4 B10 65.19(10) . .
C1 C4 K1 97.14(10) . .
B3 C4 K1 72.77(10) . .
B9 C4 K1 134.45(13) . .
B5 C4 K1 66.59(8) . .
B10 C4 K1 130.86(9) . .
C3 C2 B7 118.49(15) . .
C3 C2 B3 118.97(13) . .
B7 C2 B3 122.50(15) . .
C3 C2 B8 120.20(14) . .
B7 C2 B8 75.00(11) . .
B3 C2 B8 75.21(13) . .
C3 C2 K1 106.31(11) . .
B7 C2 K1 85.05(9) . .
B3 C2 K1 81.39(10) . .
B8 C2 K1 133.46(11) . .
C11 C1 C4 113.19(14) . .
C21 C3 C2 108.20(14) . .
C12 C11 C16 116.77(17) . .
C12 C11 C1 120.62(16) . .
C16 C11 C1 122.57(16) . .
C12 C11 K1 85.13(11) . .
C16 C11 K1 79.04(11) . .
C1 C11 K1 103.41(10) . .
C13 C12 C11 120.96(19) . .
C13 C12 K1 86.60(14) . .
C11 C12 K1 70.64(11) . .
C12 C13 C14 120.4(2) . .
C15 C14 C13 119.0(2) . .
C14 C15 C16 120.3(2) . .
C14 C15 K1 85.33(14) . .
C16 C15 K1 70.13(12) . .
C15 C16 C11 122.47(19) . .
C15 C16 K1 86.41(12) . .
C11 C16 K1 75.94(10) . .
C26 C21 C22 116.06(19) . .
C26 C21 C3 121.80(17) . .
C22 C21 C3 121.80(17) . .
C26 C21 K1 88.31(13) . .
C22 C21 K1 76.13(11) . .
C3 C21 K1 99.21(11) . .
C23 C22 C21 120.87(19) . .
C23 C22 K1 87.34(12) . .
C21 C22 K1 78.64(10) . .
C24 C23 C22 121.7(2) . .
C24 C23 K1 87.86(15) . .
C22 C23 K1 68.74(12) . .
C23 C24 C25 118.2(2) . .
C26 C25 C24 120.9(2) . .
C25 C26 C21 122.1(2) . .
C25 C26 K1 87.37(19) . .
C21 C26 K1 68.14(13) . .
C32 C31 O3 117.3(2) 5_575 .
C31 C32 O3 116.6(3) 5_575 .
O4 C41 C42 104.9(3) . .
C43 C42 C41 103.8(4) . .
C42 C43 C44 113.5(4) . .
O4 C44 C43 102.6(3) . .
O5 C51 C52 106.6(3) . .
O5 C51' C52' 105.2(4) . .
C53 C52 C51 101.7(4) . .
C53' C52' C51' 104.5(4) . .
C52 C53 C54 104.6(5) . .
C52' C53' C54' 96.9(4) . .
O5 C54 C53 107.9(4) . .
O5 C54 K2 44.5(2) . .
C53 C54 K2 118.9(4) . .
O5 C54' C53' 96.6(3) . .
C31 O3 C32 111.48(18) . .
C31 O3 K1 122.95(14) . .
C32 O3 K1 125.54(13) . .
C44 O4 C41 110.5(3) . .
C44 O4 K2 116.4(2) . .
C41 O4 K2 130.46(18) . .
C54 O5 C51 108.3(3) . .
C54 O5 C54' 32.8(3) . .
C51 O5 C54' 112.4(3) . .
C54 O5 C51' 115.9(4) . .
C51 O5 C51' 39.1(3) . .
C54' O5 C51' 97.7(4) . .
C54 O5 K2 114.5(3) . .
C51 O5 K2 107.7(3) . .
C54' O5 K2 135.0(3) . .
C51' O5 K2 126.6(3) . .
C4 B5 B6 118.96(14) . .
C4 B5 B10 57.83(10) . .
B6 B5 B10 109.84(14) . .
C4 B5 B11 106.76(12) . .
B6 B5 B11 59.84(11) . .
B10 B5 B11 57.73(10) . .
C4 B5 K1 83.25(9) . .
B6 B5 K1 79.37(9) . .
B10 B5 K1 139.97(10) . .
B11 B5 K1 137.98(12) . .
C4 B5 K2 165.11(12) . .
B6 B5 K2 73.39(8) . .
B10 B5 K2 111.61(10) . .
B11 B5 K2 71.18(8) . .
K1 B5 K2 108.35(5) . .
B5 B6 B12 107.53(12) . .
B5 B6 B11 62.80(11) . .
B12 B6 B11 59.46(12) . .
B5 B6 B7 115.00(12) . .
B12 B6 B7 61.17(11) . .
B11 B6 B7 114.68(13) . .
B5 B6 K1 68.95(8) . .
B12 B6 K1 132.01(10) . .
B11 B6 K1 130.69(10) . .
B7 B6 K1 76.84(8) . .
B5 B6 K2 76.20(9) . .
B12 B6 K2 120.38(10) . .
B11 B6 K2 72.81(9) . .
B7 B6 K2 168.27(10) . .
K1 B6 K2 105.55(5) . .
B5 B6 K2 167.65(11) . 5_565
B12 B6 K2 74.02(9) . 5_565
B11 B6 K2 109.71(10) . 5_565
B7 B6 K2 76.73(9) . 5_565
K1 B6 K2 119.57(6) . 5_565
K2 B6 K2 92.36(5) . 5_565
C2 B7 B6 117.61(15) . .
C2 B7 B12 116.08(13) . .
B6 B7 B12 58.75(11) . .
C2 B7 B8 57.34(10) . .
B6 B7 B8 100.50(13) . .
B12 B7 B8 61.21(10) . .
C2 B7 K1 67.30(9) . .
B6 B7 K1 71.60(9) . .
B12 B7 K1 125.25(12) . .
B8 B7 K1 111.40(10) . .
C2 B7 K2 169.62(13) . 5_565
B6 B7 K2 72.05(8) . 5_565
B12 B7 K2 71.53(8) . 5_565
B8 B7 K2 126.93(10) . 5_565
K1 B7 K2 114.99(5) . 5_565
C2 B3 C4 123.50(13) . .
C2 B3 B9 114.65(15) . .
C4 B3 B9 57.55(12) . .
C2 B3 B8 56.61(11) . .
C4 B3 B8 99.65(14) . .
B9 B3 B8 59.26(12) . .
C2 B3 K1 69.91(9) . .
C4 B3 K1 78.82(9) . .
B9 B3 K1 130.92(11) . .
B8 B3 K1 113.99(9) . .
C4 B10 B9 58.66(12) . .
C4 B10 B11 109.08(14) . .
B9 B10 B11 111.08(17) . .
C4 B10 B13 103.73(16) . .
B9 B10 B13 59.44(13) . .
B11 B10 B13 60.54(12) . .
C4 B10 B5 56.98(10) . .
B9 B10 B5 104.11(15) . .
B11 B10 B5 61.31(10) . .
B13 B10 B5 103.22(15) . .
B12 B11 B10 110.87(14) . .
B12 B11 B6 59.84(11) . .
B10 B11 B6 110.49(13) . .
B12 B11 B13 59.47(12) . .
B10 B11 B13 60.65(13) . .
B6 B11 B13 106.15(15) . .
B12 B11 B5 103.65(14) . .
B10 B11 B5 60.96(11) . .
B6 B11 B5 57.36(11) . .
B13 B11 B5 103.05(12) . .
B12 B11 K2 122.80(10) . .
B10 B11 K2 117.41(13) . .
B6 B11 K2 75.52(8) . .
B13 B11 K2 177.72(14) . .
B5 B11 K2 76.46(8) . .
B11 B12 B13 61.35(13) . .
B11 B12 B6 60.69(11) . .
B13 B12 B6 108.25(15) . .
B11 B12 B7 114.81(14) . .
B13 B12 B7 117.04(13) . .
B6 B12 B7 60.08(11) . .
B11 B12 B8 106.89(13) . .
B13 B12 B8 59.08(12) . .
B6 B12 B8 103.93(12) . .
B7 B12 B8 64.88(10) . .
B11 B12 K2 110.85(10) . 5_565
B13 B12 K2 165.66(12) . 5_565
B6 B12 K2 74.75(8) . 5_565
B7 B12 K2 76.86(8) . 5_565
B8 B12 K2 134.63(12) . 5_565
C2 B8 B13 132.86(15) . .
C2 B8 B9 102.25(14) . .
B13 B8 B9 55.01(12) . .
C2 B8 B12 99.75(11) . .
B13 B8 B12 55.09(11) . .
B9 B8 B12 101.33(14) . .
C2 B8 B7 47.66(8) . .
B13 B8 B7 103.70(12) . .
B9 B8 B7 119.62(14) . .
B12 B8 B7 53.91(9) . .
C2 B8 B3 48.17(10) . .
B13 B8 B3 102.54(15) . .
B9 B8 B3 55.04(11) . .
B12 B8 B3 115.12(13) . .
B7 B8 B3 84.64(11) . .
C4 B9 B10 60.21(12) . .
C4 B9 B13 107.27(14) . .
B10 B9 B13 62.59(13) . .
C4 B9 B3 54.52(12) . .
B10 B9 B3 109.84(15) . .
B13 B9 B3 115.86(15) . .
C4 B9 B8 102.33(14) . .
B10 B9 B8 108.96(14) . .
B13 B9 B8 60.04(13) . .
B3 B9 B8 65.70(12) . .
B9 B13 B12 118.15(15) . .
B9 B13 B11 108.36(16) . .
B12 B13 B11 59.18(12) . .
B9 B13 B10 57.97(13) . .
B12 B13 B10 109.08(14) . .
B11 B13 B10 58.81(12) . .
B9 B13 B8 64.94(13) . .
B12 B13 B8 65.82(13) . .
B11 B13 B8 110.42(14) . .
B10 B13 B8 109.23(15) . .

loop_
_geom_bond_atom_site_label_1
_geom_bond_atom_site_label_2
_geom_bond_distance
_geom_bond_site_symmetry_2
K1 O3 2.6321(16) .
K1 B5 3.0412(19) .
K1 C2 3.0434(17) .
K1 C11 3.1815(17) .
K1 C22 3.182(2) .
K1 B6 3.2028(18) .
K1 B3 3.204(2) .
K1 C21 3.2137(19) .
K1 C16 3.220(2) .
K1 B7 3.287(2) .
K1 C4 3.2909(17) .
K1 C12 3.360(2) .
K2 O5 2.640(3) .
K2 O4 2.650(2) .
K2 B11 3.198(2) .
K2 B12 3.231(2) 5_565
K2 B6 3.241(2) .
K2 B6 3.2427(19) 5_565
K2 B5 3.284(2) .
K2 B7 3.318(2) 5_565
K2 C54 3.427(5) .
K2 K2 4.6781(14) 5_565
C4 C1 1.559(2) .
C4 B3 1.596(3) .
C4 B9 1.654(3) .
C4 B5 1.665(2) .
C4 B10 1.680(3) .
C2 C3 1.507(2) .
C2 B7 1.531(2) .
C2 B3 1.556(3) .
C2 B8 1.744(3) .
C1 C11 1.489(3) .
C3 C21 1.498(3) .
C11 C12 1.384(2) .
C11 C16 1.387(3) .
C12 C13 1.368(3) .
C13 C14 1.396(3) .
C14 C15 1.349(3) .
C15 C16 1.363(3) .
C21 C26 1.384(3) .
C21 C22 1.397(3) .
C22 C23 1.385(3) .
C23 C24 1.330(3) .
C24 C25 1.393(4) .
C25 C26 1.350(3) .
C31 C32 1.294(4) 5_575
C31 O3 1.389(3) .
C32 C31 1.294(4) 5_575
C32 O3 1.405(3) .
C41 O4 1.378(4) .
C41 C42 1.498(6) .
C42 C43 1.258(5) .
C43 C44 1.439(6) .
C44 O4 1.373(3) .
C51 O5 1.405(4) .
C51 C52 1.475(7) .
C51' O5 1.414(6) .
C51' C52' 1.461(7) .
C52 C53 1.420(8) .
C52' C53' 1.444(8) .
C53 C54 1.457(7) .
C53' C54' 1.530(7) .
C54 O5 1.349(5) .
C54' O5 1.412(6) .
B5 B6 1.712(3) .
B5 B10 1.802(3) .
B5 B11 1.808(3) .
B6 B12 1.743(3) .
B6 B11 1.758(3) .
B6 B7 1.767(3) .
B6 K2 3.2427(19) 5_565
B7 B12 1.786(3) .
B7 B8 2.001(3) .
B7 K2 3.318(2) 5_565
B3 B9 1.816(3) .
B3 B8 2.020(3) .
B10 B9 1.696(3) .
B10 B11 1.743(3) .
B10 B13 1.776(4) .
B11 B12 1.736(3) .
B11 B13 1.774(3) .
B12 B13 1.741(3) .
B12 B8 1.937(3) .
B12 K2 3.231(2) 5_565
B8 B13 1.821(3) .
B8 B9 1.904(4) .
B9 B13 1.722(3) .
